data_2006217
loop_
_publ_author_name
'Parvez, Masood'
'Mesher, Shaun T. E. '
'Clark, Peter D. '

_publ_section_title
;<i>trans</i>-[2,3-Bis(methylthio)hexane-<i>S</i>,<i>S</i>']dichlorozinc(II),
 <i>trans</i>-[1,2-Bis(methylthio)cyclohexane-<i>S</i>,<i>S</i>']dichlorozinc(II)
 and
 <i>cis</i>-[5,6-Bis(methylthio)-1,3-cycloheptadiene-<i>S</i>,<i>S</i>']dichlorozinc(II)
;
_journal_issue 6
_journal_name_full 'Acta Crystallographica Section C'
_journal_page_first 681
_journal_page_last 685
_journal_paper_doi 10.1107/S0108270197002631
_journal_volume 53
_journal_year 1997
_chemical_formula_analytical 'C9 H14 Cl2 S2 Zn '
_chemical_formula_iupac '[Zn Cl2 (C9 H14 S2)]'
_chemical_formula_moiety 'C9 H14 Cl2 S2 Zn '
_chemical_formula_structural 'C9 H14 Cl2 S2 Zn '
_chemical_formula_sum 'C9 H14 Cl2 S2 Zn'
_chemical_formula_weight 322.62
_space_group_IT_number 2
_symmetry_cell_setting triclinic
_symmetry_space_group_name_Hall '-P 1'
_symmetry_space_group_name_H-M 'P -1'
_cell_angle_alpha 95.15(2)
_cell_angle_beta 93.67(3)
_cell_angle_gamma 103.66(4)
_cell_formula_units_Z 2
_cell_length_a 7.513(6)
_cell_length_b 12.044(7)
_cell_length_c 7.470(4)
_cell_measurement_reflns_used 15
_cell_measurement_temperature 200
_cell_measurement_theta_max 15.0
_cell_measurement_theta_min 10.0
_cell_volume 651.6(7)
_computing_cell_refinement 'MSC/AFC Diffractometer Control Software'
_computing_data_collection
;MSC/AFC Diffractometer Control Software (Molecular Structure Corporation,
 1988)
;
_computing_data_reduction 'TEXSAN (Molecular Structure Corporation, 1994)'
_computing_publication_material TEXSAN
_computing_structure_refinement ' SHELXL93 (Sheldrick, 1993)'
_computing_structure_solution 'SAPI91 (Fan, 1991)'
_diffrn_ambient_temperature 200
_diffrn_measurement_device ' Rigaku AFC-6S'
_diffrn_measurement_method '\w/2\q scans'
_diffrn_radiation_monochromator graphite
_diffrn_radiation_source 'X-ray tube'
_diffrn_radiation_type ' Mo K\a '
_diffrn_radiation_wavelength 0.71069
_diffrn_reflns_av_R_equivalents 0.026
_diffrn_reflns_av_sigmaI/netI 0.051
_diffrn_reflns_limit_h_max 8
_diffrn_reflns_limit_h_min 0
_diffrn_reflns_limit_k_max 13
_diffrn_reflns_limit_k_min -14
_diffrn_reflns_limit_l_max 8
_diffrn_reflns_limit_l_min -8
_diffrn_reflns_number 2485
_diffrn_reflns_theta_max 25.0
_diffrn_reflns_theta_min 2.0
_diffrn_standards_decay_% 1.35
_diffrn_standards_interval_count 200
_diffrn_standards_number 3
_exptl_absorpt_coefficient_mu 2.576
_exptl_absorpt_correction_T_max 0.597
_exptl_absorpt_correction_T_min 0.449
_exptl_absorpt_correction_type ' empirical (North, Phillips & Mathews, 1968) '
_exptl_absorpt_process_details ' \y scan (3 reflections ) '
_exptl_crystal_colour pale-yellow
_exptl_crystal_density_diffrn 1.644
_exptl_crystal_density_meas ?
_exptl_crystal_description prismatic
_exptl_crystal_F_000 328
_exptl_crystal_size_max 0.45
_exptl_crystal_size_mid 0.30
_exptl_crystal_size_min 0.20
_refine_diff_density_max 0.66
_refine_diff_density_min -0.45
_refine_ls_extinction_method none
_refine_ls_goodness_of_fit_all 1.047
_refine_ls_goodness_of_fit_obs 1.085
_refine_ls_matrix_type full
_refine_ls_number_parameters 145
_refine_ls_number_reflns 2294
_refine_ls_number_restraints 13
_refine_ls_restrained_S_all 1.055
_refine_ls_restrained_S_obs 1.080
_refine_ls_R_factor_all 0.079
_refine_ls_R_factor_obs .038
_refine_ls_shift/esd_max 0.003
_refine_ls_structure_factor_coef Fsqd
_refine_ls_weighting_details 'w = 1/[\s^2^(Fo^2^)+( 0.0404P)^2^+1.1957P] where P=(Fo^2^+2Fc^2^)/3'
_refine_ls_weighting_scheme calc
_refine_ls_wR_factor_all 0.109
_refine_ls_wR_factor_obs .090
_reflns_number_observed 1531
_reflns_number_total 2296
_reflns_observed_criterion 'F > 4.0\s(F)'
_cod_data_source_file fg1260.cif
_cod_data_source_block 3
_cod_depositor_comments
;
The following automatic conversions were performed:

'_exptl_crystal_density_meas' value 'not measured' was changed to '?'
- the value is perceived as not measured.

Automatic conversion script
Id: cif_fix_values 3008 2015-01-20 13:52:24Z robertas 

The following automatic conversions were performed:

'_refine_ls_weighting_scheme' value 'calc w = 1/[\s^2^(Fo^2^)+(
0.0404P)^2^+1.1957P] where P=(Fo^2^+2Fc^2^)/3' was changed to 'calc'.
New tag '_refine_ls_weighting_details' was created. The value of the
new tag was set to 'w = 1/[\s^2^(Fo^2^)+( 0.0404P)^2^+1.1957P] where
P=(Fo^2^+2Fc^2^)/3'.

Automatic conversion script
Id: cif_fix_values 3143 2015-03-26 13:38:13Z robertas 
;
_cod_original_sg_symbol_H-M 'P -1       '
_cod_original_formula_sum 'C9 H14 Cl2 S2 Zn '
_cod_database_code 2006217

loop_
_symmetry_equiv_pos_as_xyz
'   +x,   +y,   +z'
'   -x,   -y,   -z'

loop_
_atom_site_aniso_label
_atom_site_aniso_U_11
_atom_site_aniso_U_22
_atom_site_aniso_U_33
_atom_site_aniso_U_12
_atom_site_aniso_U_13
_atom_site_aniso_U_23
Zn(1) .0354(3) .0408(4) .0555(4) .0082(3) .0107(3) .0042(3)
Cl(1) .0511(9) .0512(9) .0860(12) -.0068(7) .0064(8) .0172(8)
Cl(2) .0422(8) .0525(8) .0629(10) .0091(6) .0005(7) -.0048(7)
S(1) .0391(9) .0482(10) .0536(10) .0180(8) .0038(7) .0059(7)
S(2) .0322(7) .0514(8) .0539(9) .0184(6) .0030(6) .0055(6)
C(1) .069(4) .058(4) .081(5) .026(3) .014(4) .017(3)
C(2) .053(4) .053(3) .072(4) .019(3) .017(3) .024(3)
C(3) .031(3) .050(3) .051(3) .017(2) .008(2) .009(3)
C(4) .037(3) .050(3) .054(4) .018(2) .001(3) .000(3)
C(5) .044(3) .062(4) .081(5) .016(3) -.010(3) -.005(3)
C(6) .067(4) .055(4) .076(5) .021(3) -.012(4) -.015(3)
C(7) .065(4) .057(4) .067(4) .025(3) .010(3) -.002(3)
C(8) .046(3) .070(4) .064(4) .029(3) .013(3) .004(3)
C(9) .032(3) .057(3) .061(4) .016(3) .010(3) .012(3)

loop_
_atom_site_label
_atom_site_fract_x
_atom_site_fract_y
_atom_site_fract_z
_atom_site_U_iso_or_equiv
_atom_site_thermal_displace_type
_atom_site_calc_flag
_atom_site_refinement_flags
_atom_site_occupancy
_atom_site_disorder_group
_atom_site_type_symbol
Zn(1) .10183(8) .32319(5) .95335(9) .0438(2) Uani d . 1 . Zn
Cl(1) -.1328(2) .18241(13) .9906(2) .0654(5) Uani d . 1 . Cl
Cl(2) .2038(2) .47175(12) 1.1630(2) .0538(4) Uani d . 1 . Cl
S(1) .3755(2) .25244(13) .9019(2) .0457(6) Uani d PD .934(5) . S
S(1A) .276(3) .188(2) .832(3) .033(7) Uiso d P .066(5) . S
S(2) .1037(2) .39046(12) .6585(2) .0445(3) Uani d . 1 . S
C(1) .3130(9) .0986(5) .8627(9) .067(2) Uani d D 1 . C
C(2) .2590(8) .5311(5) .6933(9) .057(2) Uani d . 1 . C
C(3) .4127(7) .2983(4) .6759(7) .0427(13) Uani d D 1 . C
C(4) .2420(7) .3007(5) .5531(8) .0462(13) Uani d D 1 . C
C(5) .1080(8) .1895(5) .4855(9) .063(2) Uani d . 1 . C
C(6) .1799(9) .1054(5) .3670(9) .067(2) Uani d . 1 . C
C(7) .3489(9) .0910(5) .3579(9) .061(2) Uani d . 1 . C
C(8) .5195(8) .1560(5) .4583(9) .058(2) Uani d . 1 . C
C(9) .5502(7) .2411(5) .5910(8) .0485(14) Uani d D 1 . C
H(1A) .3184 .0658 .9745 .101(7) Uiso d D 1 . H
H(1B) .1903 .0720 .8072 .101(7) Uiso d D 1 . H
H(1C) .3942 .0714 .7867 .101(7) Uiso d D 1 . H
H(2A) .1986 .5845 .7483 .101(7) Uiso calc R 1 . H
H(2B) .2963 .5542 .5804 .101(7) Uiso calc R 1 . H
H(2C) .3639 .5288 .7695 .101(7) Uiso calc R 1 . H
H(3) .4774 .3775 .7006 .101(7) Uiso d D 1 . H
H(4) .2854 .3353 .4497 .101(7) Uiso calc R 1 . H
H(5A) .0066 .2062 .4202 .101(7) Uiso calc R 1 . H
H(5B) .0629 .1531 .5869 .101(7) Uiso calc R 1 . H
H(6) .0892 .0540 .2849 .101(7) Uiso calc R 1 . H
H(7) .3601 .0294 .2740 .101(7) Uiso calc R 1 . H
H(8) .6266 .1339 .4232 .101(7) Uiso calc R 1 . H
H(9) .6746 .2698 .6386 .101(7) Uiso calc R 1 . H

loop_
_atom_type_symbol
_atom_type_description
_atom_type_scat_dispersion_real
_atom_type_scat_dispersion_imag
_atom_type_scat_source
C C .0033 .0016 'International Tables Vol C Tables 4.2.6.8 and 6.1.1.4'
H H .0000 .0000 'International Tables Vol C Tables 4.2.6.8 and 6.1.1.4'
S S .1246 .1234 'International Tables Vol C Tables 4.2.6.8 and 6.1.1.4'
Cl Cl .1484 .1585 'International Tables Vol C Tables 4.2.6.8 and 6.1.1.4'
Zn Zn .2839 1.4301 'International Tables Vol C Tables 4.2.6.8 and 6.1.1.4'

loop_
_geom_angle_atom_site_label_1
_geom_angle_atom_site_label_2
_geom_angle_atom_site_label_3
_geom_angle
_geom_angle_publ_flag
Cl(1) Zn(1) Cl(2) 121.49(8) yes
Cl(1) Zn(1) S(2) 115.45(7) yes
Cl(2) Zn(1) S(2) 109.55(7) yes
Cl(1) Zn(1) S(1) 111.20(8) yes
Cl(2) Zn(1) S(1) 103.54(7) yes
S(2) Zn(1) S(1) 90.55(6) yes
Cl(1) Zn(1) S(1A) 91.7(5) no
Cl(2) Zn(1) S(1A) 127.1(5) no
S(2) Zn(1) S(1A) 86.5(4) no
S(1) Zn(1) S(1A) 24.0(5) no
S(1A) S(1) C(1) 40.0(10) no
S(1A) S(1) C(3) 83.2(10) no
C(1) S(1) C(3) 103.8(3) yes
S(1A) S(1) Zn(1) 79.3(10) no
C(1) S(1) Zn(1) 109.6(2) yes
C(3) S(1) Zn(1) 98.4(2) yes
S(1) S(1A) C(1) 106.9(17) no
S(1) S(1A) C(3) 66.2(10) no
C(1) S(1A) C(3) 124.6(13) no
S(1) S(1A) Zn(1) 76.6(10) no
C(1) S(1A) Zn(1) 140.4(12) no
C(3) S(1A) Zn(1) 93.5(7) no
C(2) S(2) C(4) 103.2(3) yes
C(2) S(2) Zn(1) 104.2(2) yes
C(4) S(2) Zn(1) 98.7(2) yes
S(1A) C(1) S(1) 33.0(11) no
C(9) C(3) C(4) 116.2(5) no
C(9) C(3) S(1) 109.8(4) no
C(4) C(3) S(1) 117.3(4) no
C(9) C(3) S(1A) 106.3(6) no
C(4) C(3) S(1A) 95.0(7) no
S(1) C(3) S(1A) 30.5(6) no
C(5) C(4) C(3) 118.8(5) no
C(5) C(4) S(2) 105.0(4) no
C(3) C(4) S(2) 112.3(4) no
C(4) C(5) C(6) 116.3(5) no
C(7) C(6) C(5) 130.7(6) no
C(6) C(7) C(8) 129.2(6) no
C(9) C(8) C(7) 130.6(5) no
C(8) C(9) C(3) 128.4(5) no

loop_
_geom_bond_atom_site_label_1
_geom_bond_atom_site_label_2
_geom_bond_site_symmetry_2
_geom_bond_distance
_geom_bond_publ_flag
Zn(1) Cl(1) . 2.190(2) yes
Zn(1) Cl(2) . 2.222(2) yes
Zn(1) S(2) . 2.414(2) yes
Zn(1) S(1) . 2.443(2) yes
Zn(1) S(1A) . 2.47(2) no
S(1) S(1A) . 1.02(2) no
S(1) C(1) . 1.793(6) yes
S(1) C(3) . 1.841(6) yes
S(1A) C(1) . 1.21(2) no
S(1A) C(3) . 2.00(2) no
S(2) C(2) . 1.802(6) yes
S(2) C(4) . 1.831(5) yes
C(3) C(9) . 1.512(7) no
C(3) C(4) . 1.536(7) no
C(4) C(5) . 1.496(8) no
C(5) C(6) . 1.504(8) no
C(6) C(7) . 1.327(8) no
C(7) C(8) . 1.454(8) no
C(8) C(9) . 1.328(8) no
